data_7114650
loop_
_publ_author_name
'Jie Zhou'
'Ping Chen'
'Xu Wang'
'Yan Wang'
'Yi Wang'
'Feng Li'
'Minghui Yang'
'Yan Huang'
'Junsheng Yu'
'Zhiyun Lu'

_publ_section_title
;
 Charge-transfer-featured materials-promising hosts for fabrication of
 efficient OLEDs through triplet harvesting via triplet fusion
;
_journal_name_full Chem.Commun.
_journal_page_first 7586
_journal_paper_doi 10.1039/C4CC00576G
_journal_volume 50
_journal_year 2014
_chemical_formula_moiety 'C24 H23 N O3'
_chemical_formula_sum 'C24 H23 N O3'
_chemical_formula_weight 373.43
_chemical_name_systematic
;
 ? 
;
_space_group_crystal_system triclinic
_space_group_IT_number 2
_space_group_name_Hall '-P 1'
_space_group_name_H-M_alt 'P -1'
_symmetry_space_group_name_Hall '-P 1'
_symmetry_space_group_name_H-M 'P -1'
_atom_sites_solution_hydrogens geom
_atom_sites_solution_primary direct
_atom_sites_solution_secondary difmap
_audit_creation_date 2012-02-29
_audit_creation_method
;
  Olex2 1.1
  (compiled 2011.11.01 svn.r2039, GUI svn.r3906)
;
_cell_angle_alpha 102.869(3)
_cell_angle_beta 96.841(3)
_cell_angle_gamma 92.197(3)
_cell_formula_units_Z 2
_cell_length_a 7.7752(3)
_cell_length_b 8.7771(3)
_cell_length_c 14.9802(5)
_cell_measurement_reflns_used 2046
_cell_measurement_temperature 293(2)
_cell_measurement_theta_max 29.0890
_cell_measurement_theta_min 3.0288
_cell_volume 987.31(6)
_computing_cell_refinement
;
CrysAlisPro, Agilent Technologies,
Version 1.171.35.19 (release 27-10-2011 CrysAlis171 .NET)
(compiled Oct 27 2011,15:02:11)
;
_computing_data_collection
;
CrysAlisPro, Agilent Technologies,
Version 1.171.35.19 (release 27-10-2011 CrysAlis171 .NET)
(compiled Oct 27 2011,15:02:11)
;
_computing_data_reduction
;
CrysAlisPro, Agilent Technologies,
Version 1.171.35.19 (release 27-10-2011 CrysAlis171 .NET)
(compiled Oct 27 2011,15:02:11)
;
_computing_molecular_graphics
;
O. V. Dolomanov, L. J. Bourhis, R. J. Gildea, J. A. K. Howard and H. Puschmann,
OLEX2: a complete structure solution, refinement and analysis program.
J. Appl. Cryst. (2009). 42, 339-341.
;
_computing_publication_material
;
O. V. Dolomanov, L. J. Bourhis, R. J. Gildea, J. A. K. Howard and H. Puschmann,
OLEX2: a complete structure solution, refinement and analysis program.
J. Appl. Cryst. (2009). 42, 339-341.
;
_computing_structure_refinement
;
SHELXL, G.M. Sheldrick, Acta Cryst.
2008). A64, 112-122
;
_computing_structure_solution
;
olex2.solve (L.J. Bourhis, O.V. Dolomanov, R.J. Gildea, J.A.K. Howard,
H. Puschmann, in preparation, 2011)
;
_diffrn_ambient_temperature 293.15
_diffrn_detector_area_resol_mean 16.0874
_diffrn_measured_fraction_theta_full 0.999
_diffrn_measured_fraction_theta_max 0.999
_diffrn_measurement_details
;
  1 omega  -61.00  -35.00   0.5000   25.0000
omega____ theta____ kappa____ phi______ frames
    -      -16.8924 -178.0000   60.0000 52

  2 omega   -8.00   90.00   0.5000   25.0000
omega____ theta____ kappa____ phi______ frames
    -       19.8611   77.0000  -30.0000 196

  3 omega    6.00   38.00   0.5000   25.0000
omega____ theta____ kappa____ phi______ frames
    -       19.8611   57.0000   90.0000 64

  4 omega  -32.00   18.00   0.5000   25.0000
omega____ theta____ kappa____ phi______ frames
    -       19.8611  -57.0000   90.0000 100

  5 omega  -48.00  -14.00   0.5000   25.0000
omega____ theta____ kappa____ phi______ frames
    -       19.8611  -77.0000   90.0000 68

  6 omega   19.00   44.00   0.5000   25.0000
omega____ theta____ kappa____ phi______ frames
    -       19.8611  -77.0000   90.0000 50

  7 omega  -10.00   84.00   0.5000   25.0000
omega____ theta____ kappa____ phi______ frames
    -       19.8611   77.0000 -150.0000 188

  8 omega  -49.00   20.00   0.5000   25.0000
omega____ theta____ kappa____ phi______ frames
    -       19.8611  -57.0000 -120.0000 138
;
_diffrn_measurement_device_type 'Xcalibur, Eos'
_diffrn_measurement_method '\w scans'
_diffrn_orient_matrix_UB_11 -0.0006566000
_diffrn_orient_matrix_UB_12 0.0738039000
_diffrn_orient_matrix_UB_13 0.0311022000
_diffrn_orient_matrix_UB_21 0.0626666000
_diffrn_orient_matrix_UB_22 -0.0234479000
_diffrn_orient_matrix_UB_23 0.0318251000
_diffrn_orient_matrix_UB_31 0.0674718000
_diffrn_orient_matrix_UB_32 0.0300948000
_diffrn_orient_matrix_UB_33 -0.0204939000
_diffrn_radiation_monochromator graphite
_diffrn_radiation_type 'Mo K\a'
_diffrn_radiation_wavelength 0.7107
_diffrn_reflns_av_R_equivalents 0.0205
_diffrn_reflns_av_unetI/netI 0.0524
_diffrn_reflns_limit_h_max 9
_diffrn_reflns_limit_h_min -9
_diffrn_reflns_limit_k_max 8
_diffrn_reflns_limit_k_min -10
_diffrn_reflns_limit_l_max 18
_diffrn_reflns_limit_l_min -18
_diffrn_reflns_number 8260
_diffrn_reflns_theta_full 26.37
_diffrn_reflns_theta_max 26.37
_diffrn_reflns_theta_min 3.03
_diffrn_source 'Enhance (Mo) X-ray Source'
_diffrn_source_current n/a
_diffrn_source_voltage n/a
_exptl_absorpt_coefficient_mu 0.083
_exptl_absorpt_correction_T_max 1.00000
_exptl_absorpt_correction_T_min 0.94689
_exptl_absorpt_correction_type multi-scan
_exptl_absorpt_process_details
;
CrysAlisPro, Agilent Technologies,
Version 1.171.35.19 (release 27-10-2011 CrysAlis171 .NET)
(compiled Oct 27 2011,15:02:11)
Empirical absorption correction using spherical harmonics,
 implemented in SCALE3 ABSPACK scaling algorithm.
;
_exptl_crystal_colour colorless
_exptl_crystal_density_diffrn 1.256
_exptl_crystal_density_method 'not measured'
_exptl_crystal_description block
_exptl_crystal_F_000 396
_exptl_crystal_size_max 0.25
_exptl_crystal_size_mid 0.20
_exptl_crystal_size_min 0.15
_refine_diff_density_max 0.203
_refine_diff_density_min -0.169
_refine_diff_density_rms 0.032
_refine_ls_extinction_method none
_refine_ls_goodness_of_fit_ref 0.983
_refine_ls_hydrogen_treatment mixed
_refine_ls_matrix_type full
_refine_ls_number_parameters 258
_refine_ls_number_reflns 4027
_refine_ls_number_restraints 0
_refine_ls_restrained_S_all 0.983
_refine_ls_R_factor_all 0.1232
_refine_ls_R_factor_gt 0.0554
_refine_ls_shift/su_max 0.000
_refine_ls_shift/su_mean 0.000
_refine_ls_structure_factor_coef Fsqd
_refine_ls_weighting_details 'calc w=1/[\s^2^(Fo^2^)+(0.0692P)^2^+0.0000P] where P=(Fo^2^+2Fc^2^)/3'
_refine_ls_weighting_scheme calc
_refine_ls_wR_factor_gt 0.1321
_refine_ls_wR_factor_ref 0.1685
_reflns_number_gt 1934
_reflns_number_total 4027
_reflns_threshold_expression >2sigma(I)
_cod_data_source_file c4cc00576g2.cif
_cod_data_source_block 120228_s3_csq
_cod_database_code 7114650
_chemical_oxdiff_formula C20H18N2O2
_reflns_odcompleteness_completeness 99.85
_reflns_odcompleteness_iscentric 1
_reflns_odcompleteness_theta 26.32

loop_
_space_group_symop_id
_space_group_symop_operation_xyz
1 'x, y, z'
2 '-x, -y, -z'

loop_
_atom_site_label
_atom_site_type_symbol
_atom_site_fract_x
_atom_site_fract_y
_atom_site_fract_z
_atom_site_U_iso_or_equiv
_atom_site_adp_type
_atom_site_occupancy
_atom_site_symmetry_multiplicity
_atom_site_calc_flag
_atom_site_refinement_flags
_atom_site_disorder_assembly
_atom_site_disorder_group
O1 O 0.1283(2) 0.3051(2) 0.16539(12) 0.0779(5) Uani 1 1 d . . .
O2 O 0.1175(2) -0.1852(2) 0.21553(12) 0.0823(6) Uani 1 1 d . . .
O3 O 0.3683(2) -0.31697(19) -0.18204(12) 0.0844(6) Uani 1 1 d . . .
N1 N 0.1264(2) 0.0600(2) 0.19146(13) 0.0611(5) Uani 1 1 d . A .
C1 C 0.1548(3) 0.1671(3) 0.13762(18) 0.0600(6) Uani 1 1 d . . .
C2 C 0.2177(2) 0.1074(2) 0.04868(15) 0.0504(5) Uani 1 1 d . . .
C3 C 0.2392(2) -0.0535(2) 0.01830(15) 0.0476(5) Uani 1 1 d . . .
C4 C 0.2027(2) -0.1590(3) 0.07344(15) 0.0528(6) Uani 1 1 d . . .
C5 C 0.1466(3) -0.1003(3) 0.16393(17) 0.0601(6) Uani 1 1 d . . .
C6 C 0.2533(3) 0.2083(3) -0.00542(18) 0.0616(6) Uani 1 1 d . . .
H6 H 0.2390 0.3146 0.0150 0.074 Uiso 1 1 calc R . .
C7 C 0.3104(3) 0.1543(3) -0.09035(18) 0.0658(7) Uani 1 1 d . . .
H7 H 0.3343 0.2246 -0.1262 0.079 Uiso 1 1 calc R . .
C8 C 0.3320(3) -0.0015(3) -0.12186(16) 0.0584(6) Uani 1 1 d . . .
H8 H 0.3707 -0.0367 -0.1788 0.070 Uiso 1 1 calc R . .
C9 C 0.2956(2) -0.1086(2) -0.06823(15) 0.0510(5) Uani 1 1 d . . .
C10 C 0.3120(3) -0.2719(3) -0.09802(17) 0.0622(6) Uani 1 1 d . . .
C11 C 0.2757(3) -0.3723(3) -0.04354(17) 0.0715(7) Uani 1 1 d . . .
H11 H 0.2877 -0.4790 -0.0637 0.086 Uiso 1 1 calc R . .
C12 C 0.2207(3) -0.3147(3) 0.04204(17) 0.0651(7) Uani 1 1 d . . .
H12 H 0.1959 -0.3839 0.0784 0.078 Uiso 1 1 calc R . .
C13 C 0.3546(3) -0.4751(3) -0.22706(16) 0.0612(6) Uani 1 1 d . . .
C14 C 0.5042(3) -0.5484(3) -0.24058(18) 0.0719(7) Uani 1 1 d . . .
H14 H 0.6117 -0.4962 -0.2162 0.086 Uiso 1 1 calc R . .
C15 C 0.4931(4) -0.7010(4) -0.2911(2) 0.0862(9) Uani 1 1 d . . .
H15 H 0.5937 -0.7529 -0.3009 0.103 Uiso 1 1 calc R . .
C16 C 0.3343(5) -0.7762(3) -0.32679(19) 0.0857(8) Uani 1 1 d . . .
H16 H 0.3269 -0.8788 -0.3615 0.103 Uiso 1 1 calc R . .
C17 C 0.1874(4) -0.7012(3) -0.31152(18) 0.0792(8) Uani 1 1 d . . .
H17 H 0.0797 -0.7534 -0.3354 0.095 Uiso 1 1 calc R . .
C18 C 0.1958(3) -0.5502(3) -0.26168(18) 0.0726(7) Uani 1 1 d . . .
H18 H 0.0949 -0.4993 -0.2514 0.087 Uiso 1 1 calc R . .
C19 C 0.0671(3) 0.1175(3) 0.28164(18) 0.0792(8) Uani 1 1 d . . .
H19A H -0.0323 0.0512 0.2868 0.095 Uiso 0.681(4) 1 calc PR A 1
H19B H 0.0296 0.2227 0.2854 0.095 Uiso 0.681(4) 1 calc PR A 1
H19C H 0.0442 0.0297 0.3090 0.095 Uiso 0.319(4) 1 calc PR A 2
H19D H -0.0405 0.1681 0.2732 0.095 Uiso 0.319(4) 1 calc PR A 2
C20A C 0.2093(6) 0.1199(6) 0.3629(3) 0.0865(13) Uani 0.681(4) 1 d P A 1
H20A H 0.1648 0.1674 0.4197 0.104 Uiso 0.681(4) 1 calc PR A 1
H20B H 0.2304 0.0124 0.3649 0.104 Uiso 0.681(4) 1 calc PR A 1
C20B C 0.2074(13) 0.2380(13) 0.3492(6) 0.0865(13) Uani 0.319(4) 1 d P A 2
H20C H 0.2075 0.3343 0.3276 0.104 Uiso 0.319(4) 1 calc PR A 2
H20D H 0.1674 0.2615 0.4094 0.104 Uiso 0.319(4) 1 calc PR A 2
C21 C 0.3718(4) 0.2005(4) 0.3615(2) 0.1192(11) Uani 1 1 d . . .
H21A H 0.3452 0.2991 0.3457 0.143 Uiso 0.681(4) 1 calc PR A 1
H21B H 0.4233 0.1398 0.3102 0.143 Uiso 0.681(4) 1 calc PR A 1
H21C H 0.4239 0.2350 0.3131 0.143 Uiso 0.319(4) 1 calc PR A 2
H21D H 0.3639 0.0870 0.3435 0.143 Uiso 0.319(4) 1 calc PR A 2
C22 C 0.5075(5) 0.2372(5) 0.4400(2) 0.1441(16) Uani 1 1 d . A .
H22A H 0.4655 0.3181 0.4861 0.173 Uiso 1 1 calc R . .
H22B H 0.5131 0.1446 0.4653 0.173 Uiso 1 1 calc R . .
C23 C 0.6775(6) 0.2850(6) 0.4356(3) 0.1590(16) Uani 1 1 d . . .
H23A H 0.6716 0.3764 0.4093 0.191 Uiso 1 1 calc R A .
H23B H 0.7199 0.2031 0.3902 0.191 Uiso 1 1 calc R . .
C24 C 0.8113(5) 0.3235(6) 0.5128(3) 0.186(2) Uani 1 1 d . A .
H24A H 0.9139 0.3649 0.4943 0.279 Uiso 1 1 calc R . .
H24B H 0.8369 0.2309 0.5347 0.279 Uiso 1 1 calc R . .
H24C H 0.7729 0.4004 0.5614 0.279 Uiso 1 1 calc R . .

loop_
_atom_site_aniso_label
_atom_site_aniso_U_11
_atom_site_aniso_U_22
_atom_site_aniso_U_33
_atom_site_aniso_U_23
_atom_site_aniso_U_13
_atom_site_aniso_U_12
O1 0.0776(11) 0.0608(12) 0.0959(14) 0.0128(10) 0.0208(10) 0.0128(9)
O2 0.0951(12) 0.0853(13) 0.0818(13) 0.0394(10) 0.0325(10) 0.0114(9)
O3 0.1324(15) 0.0540(11) 0.0742(12) 0.0158(9) 0.0428(11) 0.0011(9)
N1 0.0558(11) 0.0631(14) 0.0662(14) 0.0146(11) 0.0146(9) 0.0073(9)
C1 0.0434(12) 0.0570(16) 0.0801(18) 0.0181(14) 0.0051(11) 0.0059(11)
C2 0.0399(11) 0.0517(15) 0.0607(15) 0.0174(11) 0.0020(10) 0.0040(9)
C3 0.0404(11) 0.0475(14) 0.0565(14) 0.0191(11) -0.0007(10) -0.0001(9)
C4 0.0476(12) 0.0530(15) 0.0609(15) 0.0193(12) 0.0071(10) 0.0034(10)
C5 0.0484(13) 0.0652(17) 0.0736(17) 0.0275(14) 0.0124(12) 0.0049(11)
C6 0.0661(14) 0.0466(15) 0.0750(18) 0.0221(13) 0.0047(13) 0.0048(11)
C7 0.0755(16) 0.0565(17) 0.0715(17) 0.0295(13) 0.0069(13) 0.0008(12)
C8 0.0597(13) 0.0602(16) 0.0588(15) 0.0222(12) 0.0069(11) -0.0007(11)
C9 0.0496(12) 0.0470(14) 0.0579(15) 0.0192(11) 0.0009(11) -0.0001(9)
C10 0.0743(15) 0.0557(16) 0.0614(16) 0.0195(12) 0.0167(12) 0.0045(11)
C11 0.1014(19) 0.0469(15) 0.0722(18) 0.0194(13) 0.0232(15) 0.0106(13)
C12 0.0814(16) 0.0544(16) 0.0695(17) 0.0306(13) 0.0188(13) 0.0053(12)
C13 0.0783(17) 0.0517(16) 0.0575(15) 0.0167(12) 0.0177(13) 0.0025(12)
C14 0.0608(15) 0.086(2) 0.0731(18) 0.0297(15) 0.0065(13) 0.0039(13)
C15 0.095(2) 0.081(2) 0.096(2) 0.0309(18) 0.0347(18) 0.0308(17)
C16 0.120(2) 0.0661(19) 0.0705(19) 0.0067(14) 0.0285(18) -0.0004(18)
C17 0.0811(19) 0.084(2) 0.0716(19) 0.0193(16) 0.0079(15) -0.0139(15)
C18 0.0665(16) 0.0762(19) 0.0825(19) 0.0272(15) 0.0193(14) 0.0146(13)
C19 0.0725(16) 0.094(2) 0.0743(19) 0.0149(15) 0.0288(15) 0.0120(14)
C20A 0.101(3) 0.096(4) 0.068(2) 0.017(2) 0.038(2) 0.000(3)
C20B 0.101(3) 0.096(4) 0.068(2) 0.017(2) 0.038(2) 0.000(3)
C21 0.100(2) 0.165(3) 0.081(2) 0.003(2) 0.015(2) 0.001(2)
C22 0.098(3) 0.231(5) 0.083(3) -0.002(3) 0.006(2) 0.000(3)
C23 0.125(3) 0.227(5) 0.111(3) 0.019(3) 0.007(3) -0.016(3)
C24 0.113(3) 0.284(6) 0.143(4) 0.025(4) -0.005(3) -0.012(3)

loop_
_atom_type_symbol
_atom_type_description
_atom_type_scat_dispersion_real
_atom_type_scat_dispersion_imag
_atom_type_scat_source
C C 0.0033 0.0016 'International Tables Vol C Tables 4.2.6.8 and 6.1.1.4'
H H 0.0000 0.0000 'International Tables Vol C Tables 4.2.6.8 and 6.1.1.4'
N N 0.0061 0.0033 'International Tables Vol C Tables 4.2.6.8 and 6.1.1.4'
O O 0.0106 0.0060 'International Tables Vol C Tables 4.2.6.8 and 6.1.1.4'

loop_
_geom_angle_atom_site_label_1
_geom_angle_atom_site_label_2
_geom_angle_atom_site_label_3
_geom_angle
C10 O3 C13 119.79(17)
C1 N1 C5 124.0(2)
C1 N1 C19 118.5(2)
C5 N1 C19 117.5(2)
O1 C1 N1 120.0(2)
O1 C1 C2 122.5(2)
N1 C1 C2 117.5(2)
C3 C2 C1 120.21(19)
C6 C2 C1 119.9(2)
C6 C2 C3 119.9(2)
C2 C3 C4 120.5(2)
C9 C3 C2 119.22(18)
C9 C3 C4 120.28(19)
C3 C4 C5 119.9(2)
C12 C4 C3 119.7(2)
C12 C4 C5 120.4(2)
O2 C5 N1 119.3(2)
O2 C5 C4 122.9(2)
N1 C5 C4 117.8(2)
C2 C6 H6 119.6
C2 C6 C7 120.9(2)
C7 C6 H6 119.6
C6 C7 H7 119.7
C8 C7 C6 120.5(2)
C8 C7 H7 119.7
C7 C8 H8 120.0
C7 C8 C9 120.1(2)
C9 C8 H8 120.0
C3 C9 C8 119.37(19)
C3 C9 C10 117.96(19)
C8 C9 C10 122.7(2)
O3 C10 C9 114.86(19)
O3 C10 C11 124.3(2)
C11 C10 C9 120.9(2)
C10 C11 H11 120.0
C10 C11 C12 120.1(2)
C12 C11 H11 120.0
C4 C12 C11 121.2(2)
C4 C12 H12 119.4
C11 C12 H12 119.4
C14 C13 O3 118.1(2)
C18 C13 O3 120.4(2)
C18 C13 C14 121.4(2)
C13 C14 H14 120.6
C13 C14 C15 118.8(2)
C15 C14 H14 120.6
C14 C15 H15 120.0
C16 C15 C14 120.0(3)
C16 C15 H15 120.0
C15 C16 H16 120.0
C17 C16 C15 120.0(3)
C17 C16 H16 120.0
C16 C17 H17 119.6
C16 C17 C18 120.8(3)
C18 C17 H17 119.6
C13 C18 H18 120.5
C17 C18 C13 119.0(2)
C17 C18 H18 120.5
N1 C19 H19A 109.1
N1 C19 H19B 109.1
N1 C19 H19C 109.4
N1 C19 H19D 109.4
N1 C19 C20A 112.6(2)
N1 C19 C20B 111.3(4)
H19A C19 H19B 107.8
H19A C19 H19C 42.3
H19A C19 H19D 68.5
H19B C19 H19C 137.9
H19B C19 H19D 41.8
H19C C19 H19D 108.0
C20A C19 H19A 109.1
C20A C19 H19B 109.1
C20A C19 H19C 70.5
C20A C19 H19D 135.7
C20A C19 C20B 41.2(4)
C20B C19 H19A 137.3
C20B C19 H19B 71.2
C20B C19 H19C 109.4
C20B C19 H19D 109.4
C19 C20A H20A 108.2
C19 C20A H20B 108.2
H20A C20A H20B 107.3
C21 C20A C19 116.5(3)
C21 C20A H20A 108.2
C21 C20A H20B 108.2
C19 C20B H20C 107.4
C19 C20B H20D 107.4
H20C C20B H20D 106.9
C21 C20B C19 119.7(7)
C21 C20B H20C 107.4
C21 C20B H20D 107.4
C20A C21 H21A 106.6
C20A C21 H21B 106.6
C20A C21 H21C 132.8
C20A C21 H21D 62.1
C20A C21 C22 123.1(4)
C20B C21 C20A 46.8(4)
C20B C21 H21A 59.8
C20B C21 H21B 120.2
C20B C21 H21C 103.9
C20B C21 H21D 103.9
C20B C21 C22 133.2(5)
H21A C21 H21B 106.5
H21A C21 H21C 58.7
H21A C21 H21D 148.3
H21B C21 H21C 50.5
H21B C21 H21D 55.6
H21C C21 H21D 105.4
C22 C21 H21A 106.6
C22 C21 H21B 106.6
C22 C21 H21C 103.9
C22 C21 H21D 103.9
C21 C22 H22A 106.2
C21 C22 H22B 106.2
H22A C22 H22B 106.4
C23 C22 C21 124.4(4)
C23 C22 H22A 106.2
C23 C22 H22B 106.2
C22 C23 H23A 106.1
C22 C23 H23B 106.1
C22 C23 C24 124.7(4)
H23A C23 H23B 106.3
C24 C23 H23A 106.1
C24 C23 H23B 106.1
C23 C24 H24A 109.5
C23 C24 H24B 109.5
C23 C24 H24C 109.5
H24A C24 H24B 109.5
H24A C24 H24C 109.5
H24B C24 H24C 109.5

loop_
_geom_bond_atom_site_label_1
_geom_bond_atom_site_label_2
_geom_bond_distance
O1 C1 1.224(2)
O2 C5 1.220(2)
O3 C10 1.362(3)
O3 C13 1.395(3)
N1 C1 1.395(3)
N1 C5 1.396(3)
N1 C19 1.468(3)
C1 C2 1.467(3)
C2 C3 1.407(3)
C2 C6 1.368(3)
C3 C4 1.413(3)
C3 C9 1.406(3)
C4 C5 1.463(3)
C4 C12 1.361(3)
C6 H6 0.9300
C6 C7 1.387(3)
C7 H7 0.9300
C7 C8 1.368(3)
C8 H8 0.9300
C8 C9 1.407(3)
C9 C10 1.419(3)
C10 C11 1.371(3)
C11 H11 0.9300
C11 C12 1.393(3)
C12 H12 0.9300
C13 C14 1.365(3)
C13 C18 1.364(3)
C14 H14 0.9300
C14 C15 1.378(3)
C15 H15 0.9300
C15 C16 1.367(4)
C16 H16 0.9300
C16 C17 1.358(3)
C17 H17 0.9300
C17 C18 1.363(3)
C18 H18 0.9300
C19 H19A 0.9700
C19 H19B 0.9700
C19 H19C 0.9700
C19 H19D 0.9700
C19 C20A 1.540(5)
C19 C20B 1.582(10)
C20A H20A 0.9700
C20A H20B 0.9700
C20A C21 1.429(5)
C20B H20C 0.9700
C20B H20D 0.9700
C20B C21 1.334(10)
C21 H21A 0.9700
C21 H21B 0.9700
C21 H21C 0.9700
C21 H21D 0.9700
C21 C22 1.453(4)
C22 H22A 0.9700
C22 H22B 0.9700
C22 C23 1.384(4)
C23 H23A 0.9700
C23 H23B 0.9700
C23 C24 1.431(5)
C24 H24A 0.9600
C24 H24B 0.9600
C24 H24C 0.9600
